data_2007100
loop_
_publ_author_name
'Hensen, Karl'
'Gebhardt, Frank'
'Bolte, Michael'

_publ_section_title
;
 1,10-Phenanthrolin-1-ium Chloride Bis(1,10-phenanthroline) Solvate at
 143K
;
_journal_issue 3
_journal_name_full 'Acta Crystallographica Section C'
_journal_page_first 359
_journal_page_last 361
_journal_paper_doi 10.1107/S0108270197016363
_journal_volume 54
_journal_year 1998
_chemical_formula_iupac '(C12 H9 N2) + , Cl - , 2(C12 H8 N2)'
_chemical_formula_moiety 'C12 H9 N2 , 2(C12 H8 N2), Cl'
_chemical_formula_sum 'C36 H25 Cl N6'
_chemical_formula_weight 577.07
_chemical_name_systematic
;
 ?
;
_space_group_IT_number 14
_symmetry_cell_setting monoclinic
_symmetry_space_group_name_Hall '-P 2ybc'
_symmetry_space_group_name_H-M 'P 1 21/c 1'
_audit_creation_method SHELXL
_cell_angle_alpha 90
_cell_angle_beta 92.8490(10)
_cell_angle_gamma 90
_cell_formula_units_Z 4
_cell_length_a 12.92740(10)
_cell_length_b 10.73530(10)
_cell_length_c 20.1194(2)
_cell_measurement_reflns_used 6993
_cell_measurement_temperature 143
_cell_measurement_theta_max 25.00
_cell_measurement_theta_min 1.00
_cell_volume 2788.71(4)
_computing_cell_refinement SMART
_computing_data_collection 'SMART (Siemens, 1995)'
_computing_data_reduction 'SAINT (Siemens, 1995)'
_computing_molecular_graphics 'XP (Siemens, 1994)'
_computing_structure_refinement 'SHELXL96 (Sheldrick, 1996b)'
_computing_structure_solution 'SHELXS96 (Sheldrick, 1990)'
_diffrn_ambient_temperature 143
_diffrn_measurement_device 'Siemens CCD three circle diffractometer'
_diffrn_measurement_method \w
_diffrn_radiation_monochromator 'highly oriented graphite crystal'
_diffrn_radiation_source 'fine-focus sealed tube'
_diffrn_radiation_type MoK\a
_diffrn_radiation_wavelength 0.71073
_diffrn_reflns_av_R_equivalents 0.1054
_diffrn_reflns_av_sigmaI/netI 0.0635
_diffrn_reflns_limit_h_max 16
_diffrn_reflns_limit_h_min -16
_diffrn_reflns_limit_k_max 13
_diffrn_reflns_limit_k_min -13
_diffrn_reflns_limit_l_max 25
_diffrn_reflns_limit_l_min -25
_diffrn_reflns_number 41669
_diffrn_reflns_theta_max 26.52
_diffrn_reflns_theta_min 2.03
_exptl_absorpt_coefficient_mu 0.176
_exptl_absorpt_correction_T_max 1.0000
_exptl_absorpt_correction_T_min 0.7330
_exptl_absorpt_correction_type 'Empirical (SADABS; Sheldrick, 1996a)'
_exptl_crystal_colour colourless
_exptl_crystal_density_diffrn 1.374
_exptl_crystal_density_meas ?
_exptl_crystal_description cube
_exptl_crystal_F_000 1200
_exptl_crystal_size_max 0.20
_exptl_crystal_size_mid 0.20
_exptl_crystal_size_min 0.20
_refine_diff_density_max 0.269
_refine_diff_density_min -0.281
_refine_ls_extinction_coef 0.0059(7)
_refine_ls_extinction_method SHELXL
_refine_ls_goodness_of_fit_all 1.063
_refine_ls_goodness_of_fit_obs 1.146
_refine_ls_matrix_type full
_refine_ls_number_parameters 393
_refine_ls_number_reflns 5723
_refine_ls_number_restraints 0
_refine_ls_restrained_S_all 1.063
_refine_ls_restrained_S_obs 1.146
_refine_ls_R_factor_all 0.0963
_refine_ls_R_factor_obs .0539
_refine_ls_shift/esd_max 0.000
_refine_ls_shift/esd_mean 0.000
_refine_ls_structure_factor_coef Fsqd
_refine_ls_weighting_details 'w = 1/[\s^2^(Fo^2^)+(0.0468P)^2^+0.9665P] where P=(Fo^2^+2Fc^2^)/3'
_refine_ls_weighting_scheme calc
_refine_ls_wR_factor_all 0.1212
_refine_ls_wR_factor_obs .1053
_reflns_number_observed 3841
_reflns_number_total 5723
_reflns_observed_criterion I>2\s(I)
_cod_data_source_file ka1259.cif
_cod_data_source_block he18
_cod_depositor_comments
;
The following automatic conversions were performed:
'_symmetry_cell_setting' value 'Monoclinic' changed to 'monoclinic'
according to '/home/saulius/struct/CIF-dictionaries/cif_core.dic'
dictionary named 'cif_core.dic' version 2.4.1 from 2010-06-29.

Automatic conversion script
Id: cif_fix_enum 1527 2010-12-29 10:47:43Z saulius 

The following automatic conversions were performed:

'_symmetry_cell_setting' value 'Monoclinic' changed to 'monoclinic'
according to /home/saulius/struct/CIF-dictionaries/cif_core.dic
dictionary named 'cif_core.dic' version 2.4.1 from 2010-06-29.

Automatic conversion script
Id: cif_fix_values 1715 2011-07-08 13:25:40Z adriana 

The following automatic conversions were performed:

'_exptl_crystal_density_meas' value 'not measured' was changed to '?'
- the value is perceived as not measured.

Automatic conversion script
Id: cif_fix_values 3008 2015-01-20 13:52:24Z robertas 

The following automatic conversions were performed:

'_refine_ls_weighting_scheme' value 'calc w =
1/[\s^2^(Fo^2^)+(0.0468P)^2^+0.9665P] where P=(Fo^2^+2Fc^2^)/3' was
changed to 'calc'. New tag '_refine_ls_weighting_details' was
created. The value of the new tag was set to 'w =
1/[\s^2^(Fo^2^)+(0.0468P)^2^+0.9665P] where P=(Fo^2^+2Fc^2^)/3'.

Automatic conversion script
Id: cif_fix_values 3143 2015-03-26 13:38:13Z robertas 
;
_cod_original_sg_symbol_H-M 'P 21/c'
_cod_database_code 2007100

loop_
_symmetry_equiv_pos_as_xyz
'x, y, z'
'-x, y+1/2, -z+1/2'
'-x, -y, -z'
'x, -y-1/2, z-1/2'

loop_
_atom_site_aniso_label
_atom_site_aniso_U_11
_atom_site_aniso_U_22
_atom_site_aniso_U_33
_atom_site_aniso_U_12
_atom_site_aniso_U_13
_atom_site_aniso_U_23
Cl1 .0273(3) .0396(4) .0297(3) -.0025(3) .0005(2) .0013(3)
N1 .0272(11) .0266(10) .0334(11) .0021(9) .0015(9) -.0001(9)
C1 .0283(14) .0311(14) .0428(15) .0016(11) .0029(11) .0001(12)
C2 .0341(15) .0370(15) .0429(15) -.0057(12) .0105(12) -.0063(12)
C3 .0478(17) .0272(13) .0346(14) -.0050(12) .0118(12) -.0004(11)
C4 .0397(14) .0235(12) .0249(12) .0011(10) .0023(11) -.0023(10)
C5 .0502(17) .0287(13) .0282(13) .0045(12) .0005(12) .0026(11)
C6 .0476(17) .0316(14) .0313(14) .0119(12) -.0083(12) .0008(11)
C7 .0341(14) .0281(13) .0264(13) .0066(11) -.0021(10) -.0063(10)
C8 .0267(13) .0424(15) .0390(15) .0071(11) -.0042(11) -.0118(12)
C9 .0265(14) .0411(15) .0414(15) -.0008(11) .0015(11) -.0113(13)
C10 .0317(14) .0335(14) .0335(14) -.0024(11) .0062(11) -.0031(11)
N2 .0291(11) .0272(11) .0291(11) -.0012(8) .0031(9) -.0023(9)
C11 .0280(12) .0228(12) .0235(12) .0024(10) .0000(10) -.0046(10)
C12 .0284(13) .0229(12) .0239(12) .0029(10) .0004(10) -.0022(9)
N3 .0264(11) .0341(12) .0308(11) -.0019(9) .0022(8) .0067(9)
C21 .0315(14) .0461(16) .0314(14) -.0034(12) .0002(11) .0116(12)
C22 .0346(15) .0544(18) .0265(13) -.0048(13) .0020(11) .0034(13)
C23 .0301(14) .0456(16) .0300(14) -.0027(12) .0025(11) -.0052(12)
C24 .0224(12) .0364(14) .0286(13) -.0038(10) .0019(10) -.0018(11)
C25 .0300(14) .0329(14) .0361(14) -.0024(11) .0027(11) -.0063(11)
C26 .0342(14) .0254(13) .0364(14) .0010(11) .0017(11) .0015(11)
C27 .0243(12) .0266(12) .0296(13) -.0005(10) .0009(10) .0015(10)
C28 .0321(14) .0325(14) .0315(14) -.0020(11) -.0012(11) .0056(11)
C29 .0330(14) .0377(15) .0258(13) -.0027(11) .0013(10) .0005(11)
C30 .0330(14) .0314(14) .0289(13) .0009(11) .0016(11) -.0025(10)
N4 .0272(11) .0282(11) .0288(11) .0015(8) .0022(8) .0007(8)
C31 .0188(11) .0291(12) .0264(12) -.0029(9) .0010(9) -.0003(10)
C32 .0198(12) .0303(13) .0304(13) -.0027(10) .0011(10) .0023(11)
N5 .0328(11) .0255(10) .0279(11) .0003(9) .0019(9) .0032(9)
C41 .0405(15) .0306(13) .0287(13) -.0004(12) .0037(11) .0065(11)
C42 .0372(15) .0353(14) .0313(13) -.0102(12) .0082(11) -.0004(12)
C43 .0274(14) .0382(15) .0371(15) -.0059(11) .0017(11) -.0050(12)
C44 .0292(13) .0281(13) .0276(13) -.0013(10) -.0018(10) -.0056(10)
C45 .0296(14) .0369(15) .0373(14) .0066(11) -.0020(11) -.0015(12)
C46 .0370(14) .0307(13) .0295(13) .0090(11) -.0059(11) .0000(11)
C47 .0360(14) .0236(12) .0219(12) .0027(10) .0003(10) -.0019(10)
C48 .0460(16) .0244(13) .0247(13) .0006(11) .0026(11) -.0005(10)
C49 .0432(16) .0274(13) .0309(14) -.0048(11) .0078(11) .0035(11)
C50 .0311(14) .0310(13) .0337(13) -.0017(11) .0051(11) -.0003(11)
N6 .0304(11) .0242(11) .0291(11) .0004(9) .0026(9) .0008(9)
C51 .0274(12) .0224(12) .0228(12) .0030(10) .0017(9) -.0040(9)
C52 .0288(13) .0222(12) .0236(12) .0004(10) -.0001(10) -.0027(9)

loop_
_atom_site_label
_atom_site_fract_x
_atom_site_fract_y
_atom_site_fract_z
_atom_site_U_iso_or_equiv
_atom_site_thermal_displace_type
_atom_site_calc_flag
_atom_site_refinement_flags
_atom_site_occupancy
_atom_site_disorder_group
_atom_site_type_symbol
Cl1 .92148(4) .96326(6) .32408(3) .03224(17) Uani d . 1 . Cl
N1 .43370(15) .87732(17) .66241(9) .0291(5) Uani d . 1 . N
C1 .33924(19) .8442(2) .67817(13) .0340(6) Uani d . 1 . C
H1 .2823 .8865 .6566 .041 Uiso calc R 1 . H
C2 .3174(2) .7516(2) .72426(13) .0377(6) Uani d . 1 . C
H2 .2480 .7310 .7331 .045 Uiso calc R 1 . H
C3 .3988(2) .6915(2) .75624(13) .0362(6) Uani d . 1 . C
H3 .3863 .6285 .7880 .043 Uiso calc R 1 . H
C4 .50063(19) .7231(2) .74214(11) .0294(5) Uani d . 1 . C
C5 .5883(2) .6639(2) .77468(12) .0358(6) Uani d . 1 . C
H5 .5774 .6009 .8067 .043 Uiso calc R 1 . H
C6 .6855(2) .6951(2) .76114(12) .0372(6) Uani d . 1 . C
H6 .7422 .6537 .7834 .045 Uiso calc R 1 . H
C7 .70423(19) .7905(2) .71323(11) .0297(5) Uani d . 1 . C
C8 .80495(19) .8272(2) .69868(13) .0362(6) Uani d . 1 . C
H8 .8631 .7887 .7209 .043 Uiso calc R 1 . H
C9 .81932(19) .9185(2) .65231(13) .0363(6) Uani d . 1 . C
H9 .8869 .9446 .6420 .044 Uiso calc R 1 . H
C10 .73116(19) .9720(2) .62076(12) .0327(6) Uani d . 1 . C
H10 .7415 1.0348 .5885 .039 Uiso calc R 1 . H
N2 .63439(15) .94176(17) .63257(9) .0284(5) Uani d . 1 . N
C11 .61996(18) .8515(2) .67889(11) .0248(5) Uani d . 1 . C
C12 .51495(17) .8175(2) .69417(11) .0251(5) Uani d . 1 . C
N3 .87102(15) .52197(18) .43383(9) .0304(5) Uani d . 1 . N
C21 .88497(19) .5294(3) .36896(12) .0364(6) Uani d . 1 . C
H21 .8746 .6081 .3480 .044 Uiso calc R 1 . H
C22 .91390(19) .4294(3) .32943(13) .0385(6) Uani d . 1 . C
H22 .9238 .4405 .2833 .046 Uiso calc R 1 . H
C23 .92758(19) .3150(3) .35873(12) .0352(6) Uani d . 1 . C
H23 .9458 .2450 .3329 .042 Uiso calc R 1 . H
C24 .91455(17) .3017(2) .42746(11) .0291(5) Uani d . 1 . C
C25 .93232(18) .1854(2) .46123(12) .0330(6) Uani d . 1 . C
H25 .9485 .1130 .4366 .040 Uiso calc R 1 . H
C26 .92615(19) .1785(2) .52811(12) .0320(6) Uani d . 1 . C
H26 .9407 .1016 .5500 .038 Uiso calc R 1 . H
C27 .89812(17) .2846(2) .56659(11) .0268(5) Uani d . 1 . C
C28 .89458(18) .2799(2) .63659(12) .0321(6) Uani d . 1 . C
H28 .9115 .2050 .6599 .039 Uiso calc R 1 . H
C29 .86655(19) .3841(2) .67056(12) .0322(6) Uani d . 1 . C
H29 .8656 .3837 .7177 .039 Uiso calc R 1 . H
C30 .83941(19) .4908(2) .63430(12) .0311(6) Uani d . 1 . C
H30 .8169 .5614 .6581 .037 Uiso calc R 1 . H
N4 .84298(15) .50049(17) .56864(9) .0280(5) Uani d . 1 . N
C31 .87500(17) .3984(2) .53444(11) .0247(5) Uani d . 1 . C
C32 .88636(17) .4085(2) .46339(11) .0269(5) Uani d . 1 . C
N5 .60697(15) .54225(18) .58860(9) .0287(5) Uani d . 1 . N
C41 .5472(2) .4675(2) .62308(12) .0332(6) Uani d . 1 . C
H41 .5800 .4043 .6496 .040 Uiso calc R 1 . H
C42 .4398(2) .4762(2) .62265(12) .0344(6) Uani d . 1 . C
H42 .4009 .4197 .6478 .041 Uiso calc R 1 . H
C43 .39081(19) .5678(2) .58531(12) .0342(6) Uani d . 1 . C
H43 .3175 .5752 .5843 .041 Uiso calc R 1 . H
C44 .45032(18) .6506(2) .54848(11) .0284(5) Uani d . 1 . C
C45 .40620(19) .7512(2) .50929(12) .0347(6) Uani d . 1 . C
H45 .3332 .7620 .5065 .042 Uiso calc R 1 . H
C46 .46642(19) .8304(2) .47643(12) .0326(6) Uani d . 1 . C
H46 .4355 .8968 .4514 .039 Uiso calc R 1 . H
C47 .57684(18) .8154(2) .47895(11) .0272(5) Uani d . 1 . C
C48 .6424(2) .8961(2) .44565(11) .0317(6) Uani d . 1 . C
H48 .6140 .9655 .4219 .038 Uiso calc R 1 . H
C49 .7475(2) .8753(2) .44718(12) .0336(6) Uani d . 1 . C
H49 .7920 .9299 .4248 .040 Uiso calc R 1 . H
C50 .7871(2) .7728(2) .48204(12) .0318(6) Uani d . 1 . C
H50 .8594 .7565 .4826 .038 Uiso calc R 1 . H
N6 .72584(15) .69682(18) .51471(10) .0279(5) Uani d . 1 . N
H6N .762(2) .624(3) .5376(15) .069(10) Uiso d . 1 . H
C51 .62144(17) .7151(2) .51479(11) .0242(5) Uani d . 1 . C
C52 .55851(17) .6325(2) .55199(11) .0249(5) Uani d . 1 . C

loop_
_atom_type_symbol
_atom_type_description
_atom_type_scat_dispersion_real
_atom_type_scat_dispersion_imag
_atom_type_scat_source
C C 0.0033 0.0016 'International Tables Vol C Tables 4.2.6.8 and 6.1.1.4'
H H 0.0000 0.0000 'International Tables Vol C Tables 4.2.6.8 and 6.1.1.4'
N N 0.0061 0.0033 'International Tables Vol C Tables 4.2.6.8 and 6.1.1.4'
Cl Cl 0.1484 0.1585 'International Tables Vol C Tables 4.2.6.8 and 6.1.1.4'

loop_
_geom_angle_atom_site_label_1
_geom_angle_atom_site_label_2
_geom_angle_atom_site_label_3
_geom_angle
_geom_angle_publ_flag
C1 N1 C12 117.3(2) y
N1 C1 C2 124.6(2) ?
C3 C2 C1 118.1(2) ?
C2 C3 C4 119.9(2) ?
C3 C4 C12 117.8(2) ?
C3 C4 C5 122.1(2) ?
C12 C4 C5 120.1(2) ?
C6 C5 C4 121.7(2) ?
C5 C6 C7 120.3(2) ?
C8 C7 C11 117.8(2) ?
C8 C7 C6 121.9(2) ?
C11 C7 C6 120.3(2) ?
C9 C8 C7 120.0(2) ?
C8 C9 C10 117.8(2) ?
N2 C10 C9 124.9(2) ?
C10 N2 C11 117.3(2) y
N2 C11 C7 122.1(2) ?
N2 C11 C12 118.93(19) ?
C7 C11 C12 118.9(2) ?
N1 C12 C4 122.2(2) ?
N1 C12 C11 119.3(2) ?
C4 C12 C11 118.6(2) ?
C21 N3 C32 117.2(2) y
N3 C21 C22 124.4(2) ?
C23 C22 C21 118.4(2) ?
C22 C23 C24 119.6(2) ?
C23 C24 C32 117.8(2) ?
C23 C24 C25 121.9(2) ?
C32 C24 C25 120.2(2) ?
C26 C25 C24 120.1(2) ?
C25 C26 C27 121.5(2) ?
C31 C27 C28 118.2(2) ?
C31 C27 C26 119.7(2) ?
C28 C27 C26 122.1(2) ?
C29 C28 C27 119.4(2) ?
C28 C29 C30 118.4(2) ?
N4 C30 C29 124.4(2) ?
C30 N4 C31 117.6(2) y
N4 C31 C27 121.8(2) ?
N4 C31 C32 119.0(2) ?
C27 C31 C32 119.3(2) ?
N3 C32 C24 122.5(2) ?
N3 C32 C31 118.5(2) ?
C24 C32 C31 119.1(2) ?
C41 N5 C52 116.8(2) y
N5 C41 C42 124.1(2) ?
C43 C42 C41 119.0(2) ?
C42 C43 C44 119.4(2) ?
C43 C44 C52 116.9(2) ?
C43 C44 C45 123.3(2) ?
C52 C44 C45 119.8(2) ?
C46 C45 C44 121.3(2) ?
C45 C46 C47 120.6(2) ?
C51 C47 C48 118.4(2) ?
C51 C47 C46 119.1(2) ?
C48 C47 C46 122.5(2) ?
C49 C48 C47 120.5(2) ?
C48 C49 C50 118.6(2) ?
N6 C50 C49 121.3(2) ?
C50 N6 C51 121.7(2) y
N6 C51 C47 119.4(2) ?
N6 C51 C52 119.8(2) ?
C47 C51 C52 120.8(2) ?
N5 C52 C44 123.9(2) ?
N5 C52 C51 117.8(2) ?
C44 C52 C51 118.3(2) ?

loop_
_geom_bond_atom_site_label_1
_geom_bond_atom_site_label_2
_geom_bond_site_symmetry_2
_geom_bond_distance
_geom_bond_publ_flag
N1 C1 . 1.325(3) ?
N1 C12 . 1.363(3) ?
C1 C2 . 1.398(3) ?
C2 C3 . 1.367(4) ?
C3 C4 . 1.402(3) ?
C4 C12 . 1.418(3) ?
C4 C5 . 1.429(3) ?
C5 C6 . 1.341(4) ?
C6 C7 . 1.436(3) ?
C7 C8 . 1.405(3) ?
C7 C11 . 1.420(3) ?
C8 C9 . 1.373(4) ?
C9 C10 . 1.400(3) ?
C10 N2 . 1.325(3) ?
N2 C11 . 1.364(3) ?
C11 C12 . 1.453(3) ?
N3 C21 . 1.329(3) ?
N3 C32 . 1.366(3) ?
C21 C22 . 1.399(4) ?
C22 C23 . 1.370(4) ?
C23 C24 . 1.409(3) ?
C24 C32 . 1.413(3) ?
C24 C25 . 1.435(3) ?
C25 C26 . 1.354(3) ?
C26 C27 . 1.434(3) ?
C27 C31 . 1.408(3) ?
C27 C28 . 1.412(3) ?
C28 C29 . 1.370(3) ?
C29 C30 . 1.394(3) ?
C30 N4 . 1.328(3) ?
N4 C31 . 1.369(3) ?
C31 C32 . 1.448(3) ?
N5 C41 . 1.332(3) ?
N5 C52 . 1.352(3) ?
C41 C42 . 1.392(3) ?
C42 C43 . 1.372(3) ?
C43 C44 . 1.410(3) ?
C44 C52 . 1.410(3) ?
C44 C45 . 1.438(3) ?
C45 C46 . 1.348(3) ?
C46 C47 . 1.435(3) ?
C47 C51 . 1.404(3) ?
C47 C48 . 1.405(3) ?
C48 C49 . 1.375(3) ?
C49 C50 . 1.389(3) ?
C50 N6 . 1.333(3) ?
N6 C51 . 1.364(3) ?
C51 C52 . 1.438(3) ?

loop_
_geom_torsion_atom_site_label_1
_geom_torsion_atom_site_label_2
_geom_torsion_atom_site_label_3
_geom_torsion_atom_site_label_4
_geom_torsion
C12 N1 C1 C2 -0.9(4)
N1 C1 C2 C3 0.9(4)
C1 C2 C3 C4 -0.3(4)
C2 C3 C4 C12 -0.2(3)
C2 C3 C4 C5 179.4(2)
C3 C4 C5 C6 -179.7(2)
C12 C4 C5 C6 -0.1(4)
C4 C5 C6 C7 0.4(4)
C5 C6 C7 C8 178.8(2)
C5 C6 C7 C11 -1.1(3)
C11 C7 C8 C9 -0.4(3)
C6 C7 C8 C9 179.7(2)
C7 C8 C9 C10 -0.2(4)
C8 C9 C10 N2 0.5(4)
C9 C10 N2 C11 -0.1(3)
C10 N2 C11 C7 -0.5(3)
C10 N2 C11 C12 178.8(2)
C8 C7 C11 N2 0.7(3)
C6 C7 C11 N2 -179.4(2)
C8 C7 C11 C12 -178.5(2)
C6 C7 C11 C12 1.4(3)
C1 N1 C12 C4 0.2(3)
C1 N1 C12 C11 -179.5(2)
C3 C4 C12 N1 0.3(3)
C5 C4 C12 N1 -179.3(2)
C3 C4 C12 C11 -180.0(2)
C5 C4 C12 C11 0.4(3)
N2 C11 C12 N1 -0.6(3)
C7 C11 C12 N1 178.7(2)
N2 C11 C12 C4 179.7(2)
C7 C11 C12 C4 -1.1(3)
C32 N3 C21 C22 0.1(4)
N3 C21 C22 C23 1.0(4)
C21 C22 C23 C24 -1.4(4)
C22 C23 C24 C32 0.7(3)
C22 C23 C24 C25 -177.2(2)
C23 C24 C25 C26 175.3(2)
C32 C24 C25 C26 -2.6(3)
C24 C25 C26 C27 2.4(4)
C25 C26 C27 C31 0.9(3)
C25 C26 C27 C28 -177.9(2)
C31 C27 C28 C29 1.6(3)
C26 C27 C28 C29 -179.6(2)
C27 C28 C29 C30 1.9(3)
C28 C29 C30 N4 -3.0(4)
C29 C30 N4 C31 0.3(3)
C30 N4 C31 C27 3.4(3)
C30 N4 C31 C32 -175.9(2)
C28 C27 C31 N4 -4.4(3)
C26 C27 C31 N4 176.8(2)
C28 C27 C31 C32 174.9(2)
C26 C27 C31 C32 -3.9(3)
C21 N3 C32 C24 -0.8(3)
C21 N3 C32 C31 178.0(2)
C23 C24 C32 N3 0.4(3)
C25 C24 C32 N3 178.4(2)
C23 C24 C32 C31 -178.4(2)
C25 C24 C32 C31 -0.5(3)
N4 C31 C32 N3 4.1(3)
C27 C31 C32 N3 -175.2(2)
N4 C31 C32 C24 -177.0(2)
C27 C31 C32 C24 3.7(3)
C52 N5 C41 C42 0.9(3)
N5 C41 C42 C43 -0.8(4)
C41 C42 C43 C44 -0.1(4)
C42 C43 C44 C52 0.7(3)
C42 C43 C44 C45 -178.4(2)
C43 C44 C45 C46 178.0(2)
C52 C44 C45 C46 -1.1(4)
C44 C45 C46 C47 0.9(4)
C45 C46 C47 C51 1.6(3)
C45 C46 C47 C48 -179.8(2)
C51 C47 C48 C49 1.3(3)
C46 C47 C48 C49 -177.3(2)
C47 C48 C49 C50 0.2(3)
C48 C49 C50 N6 -1.4(4)
C49 C50 N6 C51 0.8(3)
C50 N6 C51 C47 0.8(3)
C50 N6 C51 C52 -178.6(2)
C48 C47 C51 N6 -1.9(3)
C46 C47 C51 N6 176.8(2)
C48 C47 C51 C52 177.5(2)
C46 C47 C51 C52 -3.8(3)
C41 N5 C52 C44 -0.2(3)
C41 N5 C52 C51 179.4(2)
C43 C44 C52 N5 -0.6(3)
C45 C44 C52 N5 178.6(2)
C43 C44 C52 C51 179.8(2)
C45 C44 C52 C51 -1.1(3)
N6 C51 C52 N5 3.2(3)
C47 C51 C52 N5 -176.1(2)
N6 C51 C52 C44 -177.1(2)
C47 C51 C52 C44 3.5(3)
